data_1505704
loop_
_publ_author_name
'Akutagawa, Tomoyuki'
'Motokizawa, Takeshi'
'Matsuura, Kazumasa'
'Nishihara, Sadafumi'
'Noro, Shin-ichiro'
'Nakamura, Takayoshi'

_publ_section_title
;
 Structural phase transition of magnetic [Ni(dmit)2]- salts induced by
 supramolecular cation structures of (M+)([12]crown-4)2.
;
_journal_issue 12
_journal_name_full 'The journal of physical chemistry. B'
_journal_page_first 5897
_journal_page_last 5904
_journal_paper_doi 10.1021/jp055574a
_journal_volume 110
_journal_year 2006
_chemical_formula_moiety 'C22 H32 K O8 Ni S10 '
_chemical_formula_sum 'C22 H32 K Ni O8 S10'
_chemical_formula_weight 842.89
_space_group_IT_number 12
_symmetry_cell_setting monoclinic
_symmetry_Int_Tables_number 12
_symmetry_space_group_name_Hall '-C 2y'
_symmetry_space_group_name_H-M 'C 1 2/m 1'
_cell_angle_alpha 90.0000
_cell_angle_beta 92.61(4)
_cell_angle_gamma 90.0000
_cell_formula_units_Z 2
_cell_length_a 10.472(16)
_cell_length_b 11.584(14)
_cell_length_c 14.494(15)
_cell_measurement_reflns_used 102801
_cell_measurement_temperature 296.1
_cell_measurement_theta_max 26.8
_cell_measurement_theta_min 2.9
_cell_volume 1756(4)
_computing_cell_refinement PROCESS-AUTO
_computing_data_collection PROCESS-AUTO
_computing_data_reduction CrystalStructure
_computing_publication_material 'CrystalStructure 3.7.0'
_computing_structure_refinement SHELXL
_computing_structure_solution 'DIRDIF99 (PATTY)'
_diffrn_detector_area_resol_mean 10.00
_diffrn_measured_fraction_theta_full 0.994
_diffrn_measured_fraction_theta_max 0.994
_diffrn_measurement_device_type 'Rigaku RAXIS-RAPID'
_diffrn_measurement_method \w
_diffrn_radiation_type 'Mo K\a'
_diffrn_radiation_wavelength 0.71075
_diffrn_reflns_av_R_equivalents 0.020
_diffrn_reflns_limit_h_max 13
_diffrn_reflns_limit_h_min -13
_diffrn_reflns_limit_k_max 15
_diffrn_reflns_limit_k_min -15
_diffrn_reflns_limit_l_max 18
_diffrn_reflns_limit_l_min -16
_diffrn_reflns_number 14386
_diffrn_reflns_theta_full 27.49
_diffrn_reflns_theta_max 27.49
_exptl_absorpt_coefficient_mu 1.306
_exptl_absorpt_correction_T_max 0.893
_exptl_absorpt_correction_T_min 0.573
_exptl_absorpt_correction_type multi-scan
_exptl_absorpt_process_details
;
    Higashi, T. (1995). Program for Absorption Correction.
    Rigaku Corporation, Tokyo, Japan.
;
_exptl_crystal_colour black
_exptl_crystal_density_diffrn 1.594
_exptl_crystal_density_method 'not measured'
_exptl_crystal_description block
_exptl_crystal_F_000 870.00
_exptl_crystal_size_max 0.60
_exptl_crystal_size_mid 0.40
_exptl_crystal_size_min 0.40
_refine_diff_density_max 0.41
_refine_diff_density_min -0.42
_refine_ls_extinction_method none
_refine_ls_goodness_of_fit_ref 1.105
_refine_ls_hydrogen_treatment refall
_refine_ls_number_parameters 103
_refine_ls_number_reflns 2104
_refine_ls_R_factor_gt 0.0423
_refine_ls_shift/su_max 0.0000
_refine_ls_structure_factor_coef Fsqd
_refine_ls_weighting_details 'w = 1/[\s^2^(Fo^2^)+(0.0744P)^2^+1.9353P] where P=(Fo^2^+2Fc^2^)/3'
_refine_ls_weighting_scheme calc
_refine_ls_wR_factor_ref 0.1385
_reflns_number_gt 1700
_reflns_number_total 2104
_reflns_threshold_expression F^2^>2.0\s(F^2^)
_cod_data_source_file jp055574asi20060118_095428.cif
_cod_data_source_block '_KClO'
_cod_original_formula_sum 'C22 H32 K O8 Ni S10 '
_cod_database_code 1505704

loop_
_symmetry_equiv_pos_site_id
_symmetry_equiv_pos_as_xyz
1 +X,+Y,+Z
2 -X,+Y,-Z
3 -X,-Y,-Z
4 +X,-Y,+Z
5 1/2+X,1/2+Y,+Z
6 1/2-X,1/2+Y,-Z
7 1/2-X,1/2-Y,-Z
8 1/2+X,1/2-Y,+Z

loop_
_atom_site_label
_atom_site_type_symbol
_atom_site_fract_x
_atom_site_fract_y
_atom_site_fract_z
_atom_site_U_iso_or_equiv
_atom_site_adp_type
_atom_site_occupancy
_atom_site_symmetry_multiplicity
_atom_site_calc_flag
_atom_site_refinement_flags
Ni(1) Ni 0.0000 0.0000 0.5000 0.0416(2) Uani 1.00 4 d S
K(1) K 0.0000 0.0000 0.0000 0.0802(5) Uani 1.00 4 d S
S(1) S 0.13294(6) 0.13561(6) 0.46766(6) 0.0576(2) Uani 1.00 1 d .
S(2) S 0.39541(8) 0.12454(6) 0.38723(6) 0.0612(2) Uani 1.00 1 d .
S(3) S 0.61205(13) 0.0000 0.30703(12) 0.0902(5) Uani 1.00 2 d S
O(1) O -0.0152(4) 0.1204(4) 0.1605(2) 0.1248(14) Uani 1.00 1 d .
O(2) O 0.2146(5) 0.1240(5) 0.0702(3) 0.159(2) Uani 1.00 1 d .
C(1) C 0.2610(2) 0.0585(2) 0.43028(17) 0.0453(6) Uani 1.00 1 d .
C(2) C 0.4739(4) 0.0000 0.3577(2) 0.0541(9) Uani 1.00 2 d S
C(3) C -0.0620(11) 0.0514(7) 0.2302(5) 0.206(4) Uani 1.00 1 d .
C(4) C 0.0800(10) 0.1851(9) 0.1938(7) 0.185(4) Uani 1.00 1 d .
C(5) C 0.1651(17) 0.2034(13) 0.1335(8) 0.291(10) Uani 1.00 1 d .
C(6) C 0.3183(8) 0.0605(11) 0.0799(10) 0.270(9) Uani 1.00 1 d .
H(1) H -0.0160 0.0746 0.2868 0.248 Uiso 1.00 1 c R
H(2) H -0.1502 0.0746 0.2365 0.248 Uiso 1.00 1 c R
H(3) H 0.0464 0.2586 0.2137 0.222 Uiso 1.00 1 c R
H(4) H 0.1201 0.1473 0.2473 0.222 Uiso 1.00 1 c R
H(5) H 0.2390 0.2333 0.1685 0.350 Uiso 1.00 1 c R
H(6) H 0.1321 0.2671 0.0961 0.350 Uiso 1.00 1 c R
H(7) H 0.3610 0.0840 0.1377 0.324 Uiso 1.00 1 c R
H(8) H 0.3734 0.0840 0.0313 0.324 Uiso 1.00 1 c R

loop_
_atom_site_aniso_label
_atom_site_aniso_U_11
_atom_site_aniso_U_22
_atom_site_aniso_U_33
_atom_site_aniso_U_12
_atom_site_aniso_U_13
_atom_site_aniso_U_23
Ni(1) 0.0388(3) 0.0426(3) 0.0442(3) 0.0000 0.0092(2) 0.0000
K(1) 0.0777(11) 0.1138(14) 0.0482(7) 0.0000 -0.0082(6) 0.0000
S(1) 0.0519(4) 0.0426(4) 0.0802(5) -0.0037(2) 0.0246(3) -0.0098(3)
S(2) 0.0526(4) 0.0534(4) 0.0796(5) -0.0113(3) 0.0257(3) -0.0094(3)
S(3) 0.0609(8) 0.0888(10) 0.1251(12) 0.0000 0.0489(8) 0.0000
O(1) 0.116(3) 0.138(3) 0.118(2) 0.034(2) -0.019(2) -0.038(2)
O(2) 0.114(3) 0.205(6) 0.156(4) -0.059(3) 0.003(3) 0.051(4)
C(1) 0.0429(14) 0.0480(14) 0.0458(13) -0.0034(11) 0.0092(10) -0.0044(11)
C(2) 0.047(2) 0.062(2) 0.054(2) 0.0000 0.0090(17) 0.0000
C(3) 0.291(11) 0.181(10) 0.159(5) 0.022(7) 0.144(6) 0.026(5)
C(4) 0.187(9) 0.164(7) 0.198(9) 0.035(7) -0.042(7) -0.101(7)
C(5) 0.40(2) 0.261(15) 0.228(12) -0.157(15) 0.141(13) -0.157(12)
C(6) 0.087(5) 0.34(2) 0.376(15) -0.069(8) -0.028(7) 0.166(15)

loop_
_atom_type_symbol
_atom_type_description
_atom_type_scat_dispersion_real
_atom_type_scat_dispersion_imag
_atom_type_scat_source
C C 0.003 0.002
;
International Tables for Crystallography
(1992, Vol. C, Tables 4.2.6.8 and 6.1.1.4)
;
H H 0.000 0.000
;
International Tables for Crystallography
(1992, Vol. C, Table 6.1.1.4)
;
O O 0.011 0.006
;
International Tables for Crystallography
(1992, Vol. C, Tables 4.2.6.8 and 6.1.1.4)
;
S S 0.125 0.123
;
International Tables for Crystallography
(1992, Vol. C, Tables 4.2.6.8 and 6.1.1.4)
;
Ni Ni 0.339 1.112
;
International Tables for Crystallography
(1992, Vol. C, Tables 4.2.6.8 and 6.1.1.4)
;
K K 0.200 0.250
;
International Tables for Crystallography
(1992, Vol. C, Tables 4.2.6.8 and 6.1.1.4)
;

loop_
_geom_angle_atom_site_label_1
_geom_angle_atom_site_label_2
_geom_angle_atom_site_label_3
_geom_angle
_geom_angle_site_symmetry_1
_geom_angle_site_symmetry_3
S(1) Ni(1) S(1) 86.93(2) . 55602
S(1) Ni(1) S(1) 180.00(4) . 55603
S(1) Ni(1) S(1) 93.07(2) . 55504
S(1) Ni(1) S(1) 93.07(2) 55602 55603
S(1) Ni(1) S(1) 180.00(4) 55602 55504
S(1) Ni(1) S(1) 86.93(2) 55603 55504
O(1) K(1) O(1) 118.40(13) . 55502
O(1) K(1) O(1) 0(440) . 55503
O(1) K(1) O(1) 61.60(14) . 55504
O(1) K(1) O(2) 60.48(15) . .
O(1) K(1) O(2) 88.32(15) . 55502
O(1) K(1) O(2) 119.52(15) . 55503
O(1) K(1) O(2) 91.68(15) . 55504
O(1) K(1) O(1) 61.60(14) 55502 55503
O(1) K(1) O(1) 0(440) 55502 55504
O(1) K(1) O(2) 88.32(15) 55502 .
O(1) K(1) O(2) 60.48(15) 55502 55502
O(1) K(1) O(2) 91.68(15) 55502 55503
O(1) K(1) O(2) 119.52(15) 55502 55504
O(1) K(1) O(1) 118.40(14) 55503 55504
O(1) K(1) O(2) 119.52(15) 55503 .
O(1) K(1) O(2) 91.68(15) 55503 55502
O(1) K(1) O(2) 60.48(15) 55503 55503
O(1) K(1) O(2) 88.32(15) 55503 55504
O(1) K(1) O(2) 91.68(15) 55504 .
O(1) K(1) O(2) 119.52(15) 55504 55502
O(1) K(1) O(2) 88.32(15) 55504 55503
O(1) K(1) O(2) 60.48(15) 55504 55504
O(2) K(1) O(2) 118.70(19) . 55502
O(2) K(1) O(2) 180.0(2) . 55503
O(2) K(1) O(2) 61.30(19) . 55504
O(2) K(1) O(2) 61.30(19) 55502 55503
O(2) K(1) O(2) 180.0(2) 55502 55504
O(2) K(1) O(2) 118.70(19) 55503 55504
Ni(1) S(1) C(1) 102.11(10) . .
C(1) S(2) C(2) 97.12(16) . .
K(1) O(1) C(3) 111.2(4) . .
K(1) O(1) C(4) 122.0(5) . .
C(3) O(1) C(4) 110.2(6) . .
K(1) O(2) C(5) 104.8(7) . .
K(1) O(2) C(6) 113.2(6) . .
C(5) O(2) C(6) 128.3(9) . .
S(1) C(1) S(2) 122.65(17) . .
S(1) C(1) C(1) 121.3(2) . 55504
S(2) C(1) C(1) 116.0(2) . 55504
S(2) C(2) S(2) 113.6(2) . 55504
S(2) C(2) S(3) 123.19(12) . .
S(2) C(2) S(3) 123.19(12) 55504 .
O(1) C(3) C(3) 125.0(8) . 55504
O(1) C(4) C(5) 112.2(10) . .
O(2) C(5) C(4) 128.0(13) . .
O(2) C(6) C(6) 124.1(8) . 55504
O(1) C(3) H(1) 106.1 . .
O(1) C(3) H(2) 106.1 . .
C(3) C(3) H(1) 106.1 55504 .
C(3) C(3) H(2) 106.1 55504 .
H(1) C(3) H(2) 106.3 . .
O(1) C(4) H(3) 109.2 . .
O(1) C(4) H(4) 109.2 . .
C(5) C(4) H(3) 109.2 . .
C(5) C(4) H(4) 109.2 . .
H(3) C(4) H(4) 107.9 . .
O(2) C(5) H(5) 105.3 . .
O(2) C(5) H(6) 105.3 . .
C(4) C(5) H(5) 105.3 . .
C(4) C(5) H(6) 105.3 . .
H(5) C(5) H(6) 106.0 . .
O(2) C(6) H(7) 106.3 . .
O(2) C(6) H(8) 106.3 . .
C(6) C(6) H(7) 106.3 55504 .
C(6) C(6) H(8) 106.3 55504 .
H(7) C(6) H(8) 106.4 . .

loop_
_geom_bond_atom_site_label_1
_geom_bond_atom_site_label_2
_geom_bond_distance
_geom_bond_site_symmetry_2
Ni(1) S(1) 2.1645(7) .
Ni(1) S(1) 2.1645(7) 55602
Ni(1) S(1) 2.1645(7) 55603
Ni(1) S(1) 2.1645(7) 55504
K(1) O(1) 2.723(4) .
K(1) O(1) 2.723(4) 55502
K(1) O(1) 2.723(4) 55503
K(1) O(1) 2.723(4) 55504
K(1) O(2) 2.818(5) .
K(1) O(2) 2.818(5) 55502
K(1) O(2) 2.818(5) 55503
K(1) O(2) 2.818(5) 55504
S(1) C(1) 1.719(2) .
S(2) C(1) 1.743(2) .
S(2) C(2) 1.724(2) .
S(3) C(2) 1.652(4) .
O(1) C(3) 1.394(10) .
O(1) C(4) 1.322(11) .
O(2) C(5) 1.414(16) .
O(2) C(6) 1.315(12) .
C(1) C(1) 1.356(4) 55504
C(3) C(3) 1.190(12) 55504
C(4) C(5) 1.293(19) .
C(6) C(6) 1.401(18) 55504
C(3) H(1) 0.970 .
C(3) H(2) 0.970 .
C(4) H(3) 0.970 .
C(4) H(4) 0.970 .
C(5) H(5) 0.970 .
C(5) H(6) 0.970 .
C(6) H(7) 0.970 .
C(6) H(8) 0.970 .

loop_
_geom_contact_atom_site_label_1
_geom_contact_atom_site_label_2
_geom_contact_distance
_geom_contact_site_symmetry_2
S(1) S(2) 3.5055(11) 55607
S(2) S(1) 3.5055(11) 55607
Ni(1) H(1) 3.206 .
Ni(1) H(1) 3.206 55602
Ni(1) H(1) 3.206 55603
Ni(1) H(1) 3.206 55504
S(1) H(1) 3.071 .
S(1) H(4) 3.193 .
S(2) H(3) 3.320 55508
S(2) H(4) 3.458 .
S(3) H(2) 2.868 65501
S(3) H(2) 2.868 65504
S(3) H(3) 3.169 54505
S(3) H(3) 3.169 55508
O(1) H(5) 3.088 45508
O(2) H(6) 3.214 55507
C(1) H(1) 3.496 .
C(1) H(4) 3.147 .
C(2) H(3) 3.591 54505
C(2) H(3) 3.591 55508
C(2) H(7) 3.488 .
C(2) H(7) 3.488 55504
C(3) H(5) 3.346 45508
C(4) H(7) 3.593 45508
C(5) H(2) 3.511 55508
C(5) H(8) 3.442 55507
C(6) H(6) 3.300 55507
H(1) Ni(1) 3.206 .
H(1) S(1) 3.071 .
H(1) C(1) 3.496 .
H(2) S(3) 2.868 45501
H(2) C(5) 3.511 45508
H(2) H(5) 2.677 45508
H(2) H(6) 3.504 45508
H(3) S(2) 3.320 45508
H(3) S(3) 3.169 45505
H(3) C(2) 3.591 45505
H(3) H(5) 3.257 45508
H(3) H(7) 2.849 45508
H(4) S(1) 3.193 .
H(4) S(2) 3.458 .
H(4) C(1) 3.147 .
H(5) O(1) 3.088 55508
H(5) C(3) 3.346 55508
H(5) H(2) 2.677 55508
H(5) H(3) 3.257 55508
H(6) O(2) 3.214 55507
H(6) C(6) 3.300 55507
H(6) H(2) 3.504 55508
H(6) H(7) 3.400 45508
H(6) H(8) 2.526 55507
H(6) H(8) 3.311 45508
H(7) C(2) 3.488 .
H(7) C(4) 3.593 55508
H(7) H(3) 2.849 55508
H(7) H(6) 3.400 55508
H(8) C(5) 3.442 55507
H(8) H(6) 2.526 55507
H(8) H(6) 3.311 55508
H(8) H(8) 2.841 65502
H(8) H(8) 3.443 65503

loop_
_geom_torsion_atom_site_label_1
_geom_torsion_atom_site_label_2
_geom_torsion_atom_site_label_3
_geom_torsion_atom_site_label_4
_geom_torsion
_geom_torsion_site_symmetry_1
_geom_torsion_site_symmetry_3
_geom_torsion_site_symmetry_4
S(1) Ni(1) S(1) C(1) -177.12(9) . 55602 55602
S(1) Ni(1) S(1) C(1) -177.12(9) 55602 . .
S(1) Ni(1) S(1) C(1) -2.88(9) . 55504 55504
S(1) Ni(1) S(1) C(1) 2.88(9) 55504 . .
S(1) Ni(1) S(1) C(1) -2.88(9) 55602 55603 55603
S(1) Ni(1) S(1) C(1) 2.88(9) 55603 55602 55602
S(1) Ni(1) S(1) C(1) 177.12(9) 55603 55504 55504
S(1) Ni(1) S(1) C(1) 177.12(9) 55504 55603 55603
O(1) K(1) O(1) C(3) 161.3(5) . 55502 55502
O(1) K(1) O(1) C(4) -66.0(6) . 55502 55502
O(1) K(1) O(1) C(3) 161.3(5) 55502 . .
O(1) K(1) O(1) C(4) -66.0(6) 55502 . .
O(1) K(1) O(1) C(3) 18.7(5) . 55504 55504
O(1) K(1) O(1) C(4) -114.0(6) . 55504 55504
O(1) K(1) O(1) C(3) -18.7(5) 55504 . .
O(1) K(1) O(1) C(4) 114.0(6) 55504 . .
O(1) K(1) O(2) C(5) -18.3(6) . . .
O(1) K(1) O(2) C(6) 126.0(7) . . .
O(2) K(1) O(1) C(3) -128.9(6) . . .
O(2) K(1) O(1) C(4) 3.8(6) . . .
O(1) K(1) O(2) C(5) 106.0(6) . 55502 55502
O(1) K(1) O(2) C(6) -109.7(7) . 55502 55502
O(2) K(1) O(1) C(3) 106.5(5) 55502 . .
O(2) K(1) O(1) C(4) -120.8(6) 55502 . .
O(1) K(1) O(2) C(5) -161.7(6) . 55503 55503
O(1) K(1) O(2) C(6) 54.0(7) . 55503 55503
O(2) K(1) O(1) C(3) 51.1(6) 55503 . .
O(2) K(1) O(1) C(4) -176.2(6) 55503 . .
O(1) K(1) O(2) C(5) 74.0(6) . 55504 55504
O(1) K(1) O(2) C(6) -70.3(7) . 55504 55504
O(2) K(1) O(1) C(3) -73.5(5) 55504 . .
O(2) K(1) O(1) C(4) 59.2(6) 55504 . .
O(1) K(1) O(1) C(3) 18.7(5) 55502 55503 55503
O(1) K(1) O(1) C(4) -114.0(6) 55502 55503 55503
O(1) K(1) O(1) C(3) -18.7(5) 55503 55502 55502
O(1) K(1) O(1) C(4) 114.0(6) 55503 55502 55502
O(1) K(1) O(2) C(5) 106.0(6) 55502 . .
O(1) K(1) O(2) C(6) -109.7(7) 55502 . .
O(2) K(1) O(1) C(3) 106.5(5) . 55502 55502
O(2) K(1) O(1) C(4) -120.8(6) . 55502 55502
O(1) K(1) O(2) C(5) -18.3(6) 55502 55502 55502
O(1) K(1) O(2) C(6) 126.0(7) 55502 55502 55502
O(2) K(1) O(1) C(3) -128.9(5) 55502 55502 55502
O(2) K(1) O(1) C(4) 3.8(6) 55502 55502 55502
O(1) K(1) O(2) C(5) 74.0(6) 55502 55503 55503
O(1) K(1) O(2) C(6) -70.3(7) 55502 55503 55503
O(2) K(1) O(1) C(3) -73.5(5) 55503 55502 55502
O(2) K(1) O(1) C(4) 59.2(6) 55503 55502 55502
O(1) K(1) O(2) C(5) -161.7(6) 55502 55504 55504
O(1) K(1) O(2) C(6) 54.0(7) 55502 55504 55504
O(2) K(1) O(1) C(3) 51.1(5) 55504 55502 55502
O(2) K(1) O(1) C(4) -176.2(6) 55504 55502 55502
O(1) K(1) O(1) C(3) -161.3(5) 55503 55504 55504
O(1) K(1) O(1) C(4) 66.0(6) 55503 55504 55504
O(1) K(1) O(1) C(3) -161.3(5) 55504 55503 55503
O(1) K(1) O(1) C(4) 66.0(6) 55504 55503 55503
O(1) K(1) O(2) C(5) 161.7(6) 55503 . .
O(1) K(1) O(2) C(6) -54.0(7) 55503 . .
O(2) K(1) O(1) C(3) -51.1(5) . 55503 55503
O(2) K(1) O(1) C(4) 176.2(6) . 55503 55503
O(1) K(1) O(2) C(5) -74.0(6) 55503 55502 55502
O(1) K(1) O(2) C(6) 70.3(7) 55503 55502 55502
O(2) K(1) O(1) C(3) 73.5(5) 55502 55503 55503
O(2) K(1) O(1) C(4) -59.2(6) 55502 55503 55503
O(1) K(1) O(2) C(5) 18.3(6) 55503 55503 55503
O(1) K(1) O(2) C(6) -126.0(7) 55503 55503 55503
O(2) K(1) O(1) C(3) 128.9(5) 55503 55503 55503
O(2) K(1) O(1) C(4) -3.8(6) 55503 55503 55503
O(1) K(1) O(2) C(5) -106.0(6) 55503 55504 55504
O(1) K(1) O(2) C(6) 109.7(7) 55503 55504 55504
O(2) K(1) O(1) C(3) -106.5(5) 55504 55503 55503
O(2) K(1) O(1) C(4) 120.8(6) 55504 55503 55503
O(1) K(1) O(2) C(5) -74.0(6) 55504 . .
O(1) K(1) O(2) C(6) 70.3(7) 55504 . .
O(2) K(1) O(1) C(3) 73.5(5) . 55504 55504
O(2) K(1) O(1) C(4) -59.2(6) . 55504 55504
O(1) K(1) O(2) C(5) 161.7(6) 55504 55502 55502
O(1) K(1) O(2) C(6) -54.0(7) 55504 55502 55502
O(2) K(1) O(1) C(3) -51.1(6) 55502 55504 55504
O(2) K(1) O(1) C(4) 176.2(6) 55502 55504 55504
O(1) K(1) O(2) C(5) -106.0(6) 55504 55503 55503
O(1) K(1) O(2) C(6) 109.7(7) 55504 55503 55503
O(2) K(1) O(1) C(3) -106.5(5) 55503 55504 55504
O(2) K(1) O(1) C(4) 120.8(6) 55503 55504 55504
O(1) K(1) O(2) C(5) 18.3(6) 55504 55504 55504
O(1) K(1) O(2) C(6) -126.0(7) 55504 55504 55504
O(2) K(1) O(1) C(3) 128.9(6) 55504 55504 55504
O(2) K(1) O(1) C(4) -3.8(6) 55504 55504 55504
O(2) K(1) O(2) C(5) 51.3(6) . 55502 55502
O(2) K(1) O(2) C(6) -164.4(7) . 55502 55502
O(2) K(1) O(2) C(5) 51.3(6) 55502 . .
O(2) K(1) O(2) C(6) -164.4(7) 55502 . .
O(2) K(1) O(2) C(5) 128.7(6) . 55504 55504
O(2) K(1) O(2) C(6) -15.6(7) . 55504 55504
O(2) K(1) O(2) C(5) -128.7(6) 55504 . .
O(2) K(1) O(2) C(6) 15.6(7) 55504 . .
O(2) K(1) O(2) C(5) 128.7(6) 55502 55503 55503
O(2) K(1) O(2) C(6) -15.6(7) 55502 55503 55503
O(2) K(1) O(2) C(5) -128.7(6) 55503 55502 55502
O(2) K(1) O(2) C(6) 15.6(7) 55503 55502 55502
O(2) K(1) O(2) C(5) -51.3(6) 55503 55504 55504
O(2) K(1) O(2) C(6) 164.4(7) 55503 55504 55504
O(2) K(1) O(2) C(5) -51.3(6) 55504 55503 55503
O(2) K(1) O(2) C(6) 164.4(7) 55504 55503 55503
Ni(1) S(1) C(1) S(2) 175.73(13) . . .
Ni(1) S(1) C(1) C(1) -2.3(2) . . 55504
C(1) S(2) C(2) S(2) -3.2(2) . . 55504
C(1) S(2) C(2) S(3) 177.6(2) . . .
C(2) S(2) C(1) S(1) -176.2(2) . . .
C(2) S(2) C(1) C(1) 1.9(2) . . 55504
K(1) O(1) C(3) H(1) 143.3 . . .
K(1) O(1) C(3) H(2) -103.9 . . .
K(1) O(1) C(3) C(3) 19.7(13) . . 55504
K(1) O(1) C(4) C(5) 13.8(12) . . .
K(1) O(1) C(4) H(3) 135.0 . . .
K(1) O(1) C(4) H(4) -107.3 . . .
C(3) O(1) C(4) C(5) 146.9(10) . . .
C(3) O(1) C(4) H(3) -91.9 . . .
C(3) O(1) C(4) H(4) 25.8 . . .
C(4) O(1) C(3) H(1) 4.9 . . .
C(4) O(1) C(3) H(2) 117.7 . . .
C(4) O(1) C(3) C(3) -118.7(12) . . 55504
K(1) O(2) C(5) C(4) 42.7(16) . . .
K(1) O(2) C(5) H(5) 166.8 . . .
K(1) O(2) C(5) H(6) -81.4 . . .
K(1) O(2) C(6) H(7) -139.7 . . .
K(1) O(2) C(6) H(8) 107.2 . . .
K(1) O(2) C(6) C(6) -16.2(16) . . 55504
C(5) O(2) C(6) H(7) -5.7 . . .
C(5) O(2) C(6) H(8) -118.8 . . .
C(5) O(2) C(6) C(6) 117.8(15) . . 55504
C(6) O(2) C(5) C(4) -94.2(18) . . .
C(6) O(2) C(5) H(5) 30.0 . . .
C(6) O(2) C(5) H(6) 141.7 . . .
S(1) C(1) C(1) S(2) 178.17(14) . 55504 55504
S(2) C(1) C(1) S(1) -178.17(14) . 55504 55504
O(1) C(3) C(3) H(1) 123.6 . 55504 55504
O(1) C(3) C(3) H(2) -123.6 . 55504 55504
H(1) C(3) C(3) O(1) -123.6 . 55504 55504
H(1) C(3) C(3) H(2) 112.8 . 55504 55504
H(2) C(3) C(3) O(1) 123.6 . 55504 55504
H(2) C(3) C(3) H(1) -112.7 . 55504 55504
O(1) C(4) C(5) O(2) -41.5(18) . . .
O(1) C(4) C(5) H(5) -165.7 . . .
O(1) C(4) C(5) H(6) 82.6 . . .
H(3) C(4) C(5) O(2) -162.7 . . .
H(3) C(4) C(5) H(5) 73.2 . . .
H(3) C(4) C(5) H(6) -38.5 . . .
H(4) C(4) C(5) O(2) 79.6 . . .
H(4) C(4) C(5) H(5) -44.5 . . .
H(4) C(4) C(5) H(6) -156.2 . . .
O(2) C(6) C(6) H(7) -123.4 . 55504 55504
O(2) C(6) C(6) H(8) 123.4 . 55504 55504
H(7) C(6) C(6) O(2) 123.4 . 55504 55504
H(7) C(6) C(6) H(8) -113.1 . 55504 55504
H(8) C(6) C(6) O(2) -123.4 . 55504 55504
H(8) C(6) C(6) H(7) 113.2 . 55504 55504
